data_4349211
loop_
_publ_author_name
'Seki, Tomohiro'
'Jin, Mingoo'
'Ito, Hajime'

_publ_section_title
;
 Introduction of a Biphenyl Moiety for a Solvent-Responsive Aryl Gold(I)
 Isocyanide Complex with Mechanical Reactivation.
;
_journal_issue 23
_journal_name_full 'Inorganic chemistry'
_journal_page_first 12309
_journal_page_last 12320
_journal_paper_doi 10.1021/acs.inorgchem.6b02107
_journal_volume 55
_journal_year 2016
_chemical_formula_moiety 'C56 H45 Au4 N5 O'
_chemical_formula_sum 'C56 H45 Au4 N5 O'
_chemical_formula_weight 1591.87
_space_group_crystal_system monoclinic
_space_group_IT_number 15
_space_group_name_Hall '-I 2ya'
_space_group_name_H-M_alt 'I 1 2/a 1'
_atom_sites_solution_hydrogens geom
_atom_sites_solution_primary direct
_atom_sites_solution_secondary difmap
_cell_angle_alpha 90.0000
_cell_angle_beta 95.518(9)
_cell_angle_gamma 90.0000
_cell_formula_units_Z 4
_cell_length_a 14.126(2)
_cell_length_b 22.8906(11)
_cell_length_c 14.8860(6)
_cell_measurement_reflns_used 14210
_cell_measurement_temperature 123
_cell_measurement_theta_max 25.33
_cell_measurement_theta_min 3.00
_cell_volume 4791.1(7)
_computing_cell_refinement 'RAPID AUTO'
_computing_data_collection 'RAPID AUTO (Rigaku, ????)'
_computing_data_reduction 'RAPID AUTO'
_computing_molecular_graphics 'CrystalStructure 4.2.2'
_computing_publication_material 'CrystalStructure 4.2.2 (Rigaku, 2016)'
_computing_structure_refinement 'SHELXL Version 2014/7 (Sheldrick, 2008)'
_computing_structure_solution 'SHELXT Version 2014/4 (Sheldrick, 2014)'
_diffrn_ambient_temperature 123
_diffrn_detector_area_resol_mean 10.000
_diffrn_measured_fraction_theta_full 0.998
_diffrn_measured_fraction_theta_max 0.996
_diffrn_measurement_device_type 'Rigaku R-AXIS RAPID'
_diffrn_measurement_method \w
_diffrn_radiation_type 'Mo K\a'
_diffrn_radiation_wavelength 0.71075
_diffrn_reflns_av_R_equivalents 0.0767
_diffrn_reflns_Laue_measured_fraction_full 0.998
_diffrn_reflns_Laue_measured_fraction_max 0.996
_diffrn_reflns_limit_h_max 16
_diffrn_reflns_limit_h_min -16
_diffrn_reflns_limit_k_max 27
_diffrn_reflns_limit_k_min -27
_diffrn_reflns_limit_l_max 17
_diffrn_reflns_limit_l_min -17
_diffrn_reflns_number 18503
_diffrn_reflns_point_group_measured_fraction_full 0.998
_diffrn_reflns_point_group_measured_fraction_max 0.996
_diffrn_reflns_theta_full 25.242
_diffrn_reflns_theta_max 25.346
_diffrn_reflns_theta_min 3.003
_diffrn_standards_number 0
_exptl_absorpt_coefficient_mu 12.300
_exptl_absorpt_correction_T_max 0.327
_exptl_absorpt_correction_T_min 0.203
_exptl_absorpt_correction_type multi-scan
_exptl_absorpt_process_details 'ABSCOR (Rigaku, 1995)'
_exptl_crystal_colour green
_exptl_crystal_density_diffrn 2.207
_exptl_crystal_density_method 'not measured'
_exptl_crystal_description chunk
_exptl_crystal_F_000 2960.00
_exptl_crystal_size_max 0.109
_exptl_crystal_size_mid 0.109
_exptl_crystal_size_min 0.091
_refine_diff_density_max 1.32
_refine_diff_density_min -1.10
_refine_ls_extinction_method none
_refine_ls_goodness_of_fit_ref 1.011
_refine_ls_hydrogen_treatment constr
_refine_ls_number_parameters 298
_refine_ls_number_reflns 4359
_refine_ls_number_restraints 122
_refine_ls_R_factor_all 0.0678
_refine_ls_R_factor_gt 0.0395
_refine_ls_shift/su_max 0.001
_refine_ls_structure_factor_coef Fsqd
_refine_ls_weighting_details 'w = 1/[\s^2^(Fo^2^)+(0.0225P)^2^+36.7633P] where P=(Fo^2^+2Fc^2^)/3'
_refine_ls_weighting_scheme calc
_refine_ls_wR_factor_gt 0.0616
_refine_ls_wR_factor_ref 0.0672
_reflns_Friedel_coverage 0.000
_reflns_number_gt 3230
_reflns_number_total 4359
_reflns_threshold_expression F^2^>2.0\s(F^2^)
_cod_data_source_file 3-DMA.cif
_cod_data_source_block MIN-325-1
_cod_original_cell_volume 4791.0(9)
_cod_database_code 4349211

loop_
_space_group_symop_operation_xyz
'x, y, z'
'-x+1/2, y, -z'
'x+1/2, y+1/2, z+1/2'
'-x+1, y+1/2, -z+1/2'
'-x, -y, -z'
'x-1/2, -y, z'
'-x+1/2, -y+1/2, -z+1/2'
'x, -y+1/2, z+1/2'

loop_
_atom_site_label
_atom_site_type_symbol
_atom_site_fract_x
_atom_site_fract_y
_atom_site_fract_z
_atom_site_U_iso_or_equiv
_atom_site_adp_type
_atom_site_occupancy
_atom_site_site_symmetry_order
_atom_site_calc_flag
_atom_site_refinement_flags_posn
_atom_site_refinement_flags_adp
_atom_site_refinement_flags_occupancy
_atom_site_disorder_assembly
_atom_site_disorder_group
Au1 Au 0.53478(3) 0.57262(2) 0.48157(2) 0.02368(10) Uani 1 1 d . . . . .
Au4 Au 0.86846(3) 0.69521(2) 0.52817(2) 0.02278(10) Uani 1 1 d . . . . .
N15 N 0.7075(6) 0.5342(3) 0.6153(4) 0.0242(17) Uani 1 1 d . . . . .
N18 N 0.7629(5) 0.6483(3) 0.6883(5) 0.0211(17) Uani 1 1 d . . . . .
C2 C 0.4189(5) 0.5997(3) 0.3940(5) 0.0109(15) Uani 1 1 d . U . . .
C3 C 0.3593(7) 0.6375(5) 0.4111(6) 0.036(2) Uani 1 1 d . U . . .
H3 H 0.3643 0.6538 0.4701 0.043 Uiso 1 1 calc R U . . .
C5 C 0.2851(8) 0.6576(6) 0.3487(7) 0.049(3) Uani 1 1 d . U . . .
H5 H 0.2407 0.6856 0.3660 0.058 Uiso 1 1 calc R U . . .
C6 C 0.2783(7) 0.6359(5) 0.2623(7) 0.040(2) Uani 1 1 d . U . . .
H6 H 0.2297 0.6494 0.2187 0.048 Uiso 1 1 calc R U . . .
C7 C 0.3425(7) 0.5942(5) 0.2391(6) 0.038(2) Uani 1 1 d . U . . .
H7 H 0.3373 0.5785 0.1798 0.045 Uiso 1 1 calc R U . . .
C8 C 0.4143(7) 0.5755(4) 0.3022(5) 0.030(2) Uani 1 1 d . U . . .
H8 H 0.4597 0.5476 0.2865 0.035 Uiso 1 1 calc R U . . .
C9 C 0.9072(6) 0.7879(4) 0.3924(6) 0.029(2) Uani 1 1 d . . . . .
H9 H 0.8594 0.8082 0.4207 0.034 Uiso 1 1 calc R U . . .
C10 C 0.9475(7) 0.8141(5) 0.3209(6) 0.032(2) Uani 1 1 d . . . . .
H10 H 0.9288 0.8522 0.3014 0.039 Uiso 1 1 calc R U . . .
C11 C 1.0160(7) 0.7834(4) 0.2782(6) 0.032(2) Uani 1 1 d . . . . .
H11 H 1.0444 0.8004 0.2292 0.038 Uiso 1 1 calc R U . . .
C12 C 1.0420(7) 0.7277(4) 0.3083(6) 0.030(2) Uani 1 1 d . . . . .
H12 H 1.0871 0.7055 0.2794 0.036 Uiso 1 1 calc R U . . .
C13 C 0.9997(7) 0.7048(4) 0.3828(6) 0.032(2) Uani 1 1 d . . . . .
H13 H 1.0191 0.6672 0.4045 0.039 Uiso 1 1 calc R U . . .
C14 C 0.9358(6) 0.7324(3) 0.4234(5) 0.0133(18) Uani 1 1 d . . . . .
C16 C 0.6425(7) 0.5476(4) 0.5673(5) 0.024(2) Uani 1 1 d . . . . .
C17 C 0.8025(6) 0.6645(4) 0.6294(6) 0.024(2) Uani 1 1 d . . . . .
C19 C 0.7844(6) 0.5134(4) 0.6742(5) 0.023(2) Uani 1 1 d . . . . .
C20 C 0.8443(7) 0.4722(4) 0.6403(6) 0.031(2) Uani 1 1 d . . . . .
H20 H 0.8351 0.4606 0.5788 0.037 Uiso 1 1 calc R U . . .
C21 C 0.9167(7) 0.4487(5) 0.6970(6) 0.037(3) Uani 1 1 d . . . . .
H21 H 0.9584 0.4207 0.6751 0.045 Uiso 1 1 calc R U . . .
C22 C 0.9285(7) 0.4661(4) 0.7863(7) 0.037(3) Uani 1 1 d . . . . .
H22 H 0.9778 0.4491 0.8257 0.044 Uiso 1 1 calc R U . . .
C23 C 0.8705(7) 0.5071(4) 0.8189(6) 0.028(2) Uani 1 1 d . . . . .
H23 H 0.8810 0.5187 0.8803 0.034 Uiso 1 1 calc R U . . .
C24 C 0.7962(6) 0.5323(4) 0.7637(5) 0.021(2) Uani 1 1 d . . . . .
C25 C 0.7165(6) 0.6309(4) 0.7633(5) 0.022(2) Uani 1 1 d . . . . .
C26 C 0.6599(6) 0.6735(4) 0.8007(5) 0.022(2) Uani 1 1 d . . . . .
H26 H 0.6505 0.7110 0.7739 0.026 Uiso 1 1 calc R U . . .
C27 C 0.6185(6) 0.6586(4) 0.8784(5) 0.024(2) Uani 1 1 d . . . . .
H27 H 0.5776 0.6855 0.9042 0.028 Uiso 1 1 calc R U . . .
C28 C 0.6365(6) 0.6051(4) 0.9180(5) 0.027(2) Uani 1 1 d . . . . .
H28 H 0.6105 0.5965 0.9730 0.033 Uiso 1 1 calc R U . . .
C29 C 0.6913(6) 0.5635(4) 0.8804(6) 0.025(2) Uani 1 1 d . . . . .
H29 H 0.6999 0.5262 0.9080 0.030 Uiso 1 1 calc R U . . .
C30 C 0.7343(6) 0.5761(4) 0.8013(5) 0.0175(18) Uani 1 1 d . . . . .
O31 O 0.2476(10) 0.5575(3) -0.0055(16) 0.071(3) Uani 0.5 1 d D U P A -1
N31 N 0.2269(7) 0.6540(3) 0.0093(7) 0.071(3) Uani 0.5 1 d D U P A -1
C34 C 0.1262(7) 0.6479(6) 0.0145(11) 0.071(3) Uani 0.5 1 d D U P A -1
H34A H 0.1092 0.6064 0.0134 0.107 Uiso 0.5 1 calc R U P A -1
H34B H 0.0916 0.6677 -0.0370 0.107 Uiso 0.5 1 calc R U P A -1
H34C H 0.1091 0.6655 0.0708 0.107 Uiso 0.5 1 calc R U P A -1
C32 C 0.2824(7) 0.6059(3) -0.0008(10) 0.071(3) Uani 0.5 1 d D U P A -1
C35 C 0.2682(10) 0.7115(3) 0.0148(13) 0.071(3) Uani 0.5 1 d D U P A -1
H35A H 0.3042 0.7180 -0.0374 0.107 Uiso 0.5 1 calc R U P A -1
H35B H 0.3109 0.7148 0.0705 0.107 Uiso 0.5 1 calc R U P A -1
H35C H 0.2176 0.7407 0.0152 0.107 Uiso 0.5 1 calc R U P A -1
C36 C 0.3873(7) 0.6164(6) -0.0058(12) 0.071(3) Uani 0.5 1 d D U P A -1
H36A H 0.4232 0.5816 0.0155 0.107 Uiso 0.5 1 calc R U P A -1
H36B H 0.4078 0.6499 0.0322 0.107 Uiso 0.5 1 calc R U P A -1
H36C H 0.3990 0.6245 -0.0684 0.107 Uiso 0.5 1 calc R U P A -1

loop_
_atom_site_aniso_label
_atom_site_aniso_U_11
_atom_site_aniso_U_22
_atom_site_aniso_U_33
_atom_site_aniso_U_23
_atom_site_aniso_U_13
_atom_site_aniso_U_12
Au1 0.0272(2) 0.0215(2) 0.02256(17) -0.00078(16) 0.00369(14) -0.00266(17)
Au4 0.0284(2) 0.01990(19) 0.02026(16) 0.00001(15) 0.00360(14) -0.00191(17)
N15 0.038(5) 0.016(4) 0.019(4) -0.002(3) 0.006(4) -0.004(4)
N18 0.026(4) 0.014(4) 0.024(4) 0.004(3) 0.005(3) 0.000(3)
C2 0.0113(18) 0.0105(18) 0.0107(17) 0.0007(10) 0.0002(10) -0.0014(10)
C3 0.028(4) 0.049(5) 0.030(4) -0.006(4) 0.006(3) -0.004(4)
C5 0.038(5) 0.067(7) 0.039(4) -0.012(4) -0.007(4) 0.011(5)
C6 0.033(5) 0.052(6) 0.036(4) -0.001(4) 0.001(4) -0.009(4)
C7 0.042(5) 0.046(6) 0.024(4) 0.001(4) 0.000(4) -0.007(4)
C8 0.038(5) 0.029(5) 0.022(3) -0.003(3) 0.009(3) -0.006(4)
C9 0.024(5) 0.038(6) 0.024(4) -0.007(4) 0.001(4) -0.004(4)
C10 0.030(6) 0.031(6) 0.035(5) 0.003(5) -0.003(4) -0.009(5)
C11 0.032(6) 0.037(6) 0.024(5) 0.005(4) -0.001(4) -0.004(5)
C12 0.032(6) 0.028(6) 0.029(5) -0.001(4) 0.003(4) 0.000(5)
C13 0.041(6) 0.025(6) 0.027(5) 0.015(4) -0.011(5) -0.002(5)
C14 0.022(5) 0.012(4) 0.006(3) 0.001(3) 0.005(3) -0.005(4)
C16 0.038(6) 0.015(5) 0.020(4) -0.006(4) 0.006(4) 0.002(4)
C17 0.018(5) 0.018(5) 0.034(5) -0.004(4) 0.000(4) -0.001(4)
C19 0.023(5) 0.020(5) 0.026(5) 0.001(4) 0.004(4) -0.001(4)
C20 0.036(6) 0.029(6) 0.031(5) 0.005(4) 0.013(4) 0.006(5)
C21 0.025(5) 0.049(7) 0.042(6) 0.004(5) 0.023(5) 0.012(5)
C22 0.027(6) 0.027(6) 0.056(6) 0.006(5) -0.001(5) 0.008(5)
C23 0.032(6) 0.026(5) 0.027(5) 0.007(4) 0.002(4) 0.007(5)
C24 0.022(5) 0.017(5) 0.022(4) 0.002(4) -0.003(4) 0.000(4)
C25 0.022(5) 0.025(5) 0.018(4) -0.001(4) 0.002(4) 0.000(4)
C26 0.025(5) 0.018(5) 0.020(4) -0.006(4) -0.002(4) 0.007(4)
C27 0.025(5) 0.024(5) 0.021(4) -0.007(4) 0.000(4) -0.006(4)
C28 0.032(6) 0.033(6) 0.016(4) 0.002(4) -0.003(4) -0.009(5)
C29 0.024(5) 0.022(5) 0.030(5) 0.003(4) 0.005(4) -0.005(4)
C30 0.016(4) 0.020(5) 0.016(4) 0.005(4) -0.003(3) -0.006(4)
O31 0.123(7) 0.050(5) 0.035(4) 0.010(5) -0.013(5) -0.011(6)
N31 0.123(7) 0.050(5) 0.035(4) 0.010(5) -0.013(5) -0.011(6)
C34 0.123(7) 0.050(5) 0.035(4) 0.010(5) -0.013(5) -0.011(6)
C32 0.123(7) 0.050(5) 0.035(4) 0.010(5) -0.013(5) -0.011(6)
C35 0.123(7) 0.050(5) 0.035(4) 0.010(5) -0.013(5) -0.011(6)
C36 0.123(7) 0.050(5) 0.035(4) 0.010(5) -0.013(5) -0.011(6)

loop_
_atom_type_symbol
_atom_type_description
_atom_type_scat_dispersion_real
_atom_type_scat_dispersion_imag
_atom_type_scat_source
C C 0.0033 0.0016
;
International Tables for Crystallography
(Vol. C, Tables 4.2.6.8 and 6.1.1.4)
;
H H 0.0000 0.0000
;
International Tables for Crystallography
(Vol. C, Table 6.1.1.4)
;
Au Au -2.0133 8.8022
;
International Tables for Crystallography
(Vol. C, Tables 4.2.6.8 and 6.1.1.4)
;
N N 0.0061 0.0033
;
International Tables for Crystallography
(Vol. C, Tables 4.2.6.8 and 6.1.1.4)
;
O O 0.0106 0.0060
;
International Tables for Crystallography
(Vol. C, Tables 4.2.6.8 and 6.1.1.4)
;

loop_
_geom_angle_atom_site_label_1
_geom_angle_atom_site_label_2
_geom_angle_atom_site_label_3
_geom_angle
_geom_angle_site_symmetry_1
_geom_angle_site_symmetry_3
C16 Au1 C2 178.4(3) . .
C16 Au1 Au4 88.7(3) . 2_656
C2 Au1 Au4 91.4(2) . 2_656
C17 Au4 C14 176.7(3) . .
C17 Au4 Au1 87.5(3) . 2_656
C14 Au4 Au1 95.7(2) . 2_656
C17 Au4 Au4 70.1(2) . 2_656
C14 Au4 Au4 109.1(2) . 2_656
Au1 Au4 Au4 114.575(10) 2_656 2_656
C16 N15 C19 175.7(9) . .
C17 N18 C25 176.9(9) . .
C3 C2 C8 118.7(8) . .
C3 C2 Au1 125.6(6) . .
C8 C2 Au1 115.5(6) . .
C2 C3 C5 124.3(9) . .
C2 C3 H3 117.8 . .
C5 C3 H3 117.8 . .
C6 C5 C3 118.7(11) . .
C6 C5 H5 120.7 . .
C3 C5 H5 120.7 . .
C5 C6 C7 119.7(10) . .
C5 C6 H6 120.2 . .
C7 C6 H6 120.2 . .
C8 C7 C6 120.1(9) . .
C8 C7 H7 120.0 . .
C6 C7 H7 120.0 . .
C7 C8 C2 118.6(9) . .
C7 C8 H8 120.7 . .
C2 C8 H8 120.7 . .
C10 C9 C14 121.2(9) . .
C10 C9 H9 119.4 . .
C14 C9 H9 119.4 . .
C9 C10 C11 119.0(9) . .
C9 C10 H10 120.5 . .
C11 C10 H10 120.5 . .
C12 C11 C10 119.2(9) . .
C12 C11 H11 120.4 . .
C10 C11 H11 120.4 . .
C11 C12 C13 118.4(9) . .
C11 C12 H12 120.8 . .
C13 C12 H12 120.8 . .
C14 C13 C12 123.5(9) . .
C14 C13 H13 118.2 . .
C12 C13 H13 118.2 . .
C13 C14 C9 118.7(8) . .
C13 C14 Au4 122.5(6) . .
C9 C14 Au4 118.7(6) . .
N15 C16 Au1 177.4(8) . .
N18 C17 Au4 177.9(8) . .
C20 C19 C24 122.4(8) . .
C20 C19 N15 117.4(8) . .
C24 C19 N15 120.2(8) . .
C21 C20 C19 119.0(9) . .
C21 C20 H20 120.5 . .
C19 C20 H20 120.5 . .
C20 C21 C22 119.6(9) . .
C20 C21 H21 120.2 . .
C22 C21 H21 120.2 . .
C23 C22 C21 121.3(9) . .
C23 C22 H22 119.4 . .
C21 C22 H22 119.4 . .
C22 C23 C24 121.2(9) . .
C22 C23 H23 119.4 . .
C24 C23 H23 119.4 . .
C23 C24 C19 116.6(8) . .
C23 C24 C30 119.8(7) . .
C19 C24 C30 123.5(7) . .
C30 C25 N18 120.0(8) . .
C30 C25 C26 123.4(8) . .
N18 C25 C26 116.3(8) . .
C27 C26 C25 117.4(8) . .
C27 C26 H26 121.3 . .
C25 C26 H26 121.3 . .
C28 C27 C26 120.1(9) . .
C28 C27 H27 120.0 . .
C26 C27 H27 120.0 . .
C27 C28 C29 122.1(8) . .
C27 C28 H28 119.0 . .
C29 C28 H28 119.0 . .
C28 C29 C30 120.1(8) . .
C28 C29 H29 120.0 . .
C30 C29 H29 120.0 . .
C25 C30 C29 116.8(8) . .
C25 C30 C24 123.3(7) . .
C29 C30 C24 119.8(8) . .
C32 N31 C34 120.58(9) . .
C32 N31 C35 120.57(9) . .
C34 N31 C35 118.85(9) . .
N31 C34 H34A 109.5 . .
N31 C34 H34B 109.5 . .
H34A C34 H34B 109.5 . .
N31 C34 H34C 109.5 . .
H34A C34 H34C 109.5 . .
H34B C34 H34C 109.5 . .
O31 C32 N31 120.49(14) . .
O31 C32 C36 122.58(13) . .
N31 C32 C36 116.9(2) . .
N31 C35 H35A 109.5 . .
N31 C35 H35B 109.5 . .
H35A C35 H35B 109.5 . .
N31 C35 H35C 109.5 . .
H35A C35 H35C 109.5 . .
H35B C35 H35C 109.5 . .
C32 C36 H36A 109.5 . .
C32 C36 H36B 109.5 . .
H36A C36 H36B 109.5 . .
C32 C36 H36C 109.5 . .
H36A C36 H36C 109.5 . .
H36B C36 H36C 109.5 . .

loop_
_geom_bond_atom_site_label_1
_geom_bond_atom_site_label_2
_geom_bond_distance
_geom_bond_site_symmetry_2
Au1 C16 1.974(9) .
Au1 C2 2.087(7) .
Au1 Au4 3.1308(5) 2_656
Au4 C17 1.975(10) .
Au4 C14 2.085(7) .
Au4 Au1 3.1307(5) 2_656
Au4 Au4 3.3708(9) 2_656
N15 C16 1.151(11) .
N15 C19 1.411(11) .
N18 C17 1.146(11) .
N18 C25 1.406(11) .
C2 C3 1.251(12) .
C2 C8 1.470(11) .
C3 C5 1.409(13) .
C3 H3 0.9500 .
C5 C6 1.374(13) .
C5 H5 0.9500 .
C6 C7 1.383(15) .
C6 H6 0.9500 .
C7 C8 1.381(13) .
C7 H7 0.9500 .
C8 H8 0.9500 .
C9 C10 1.389(13) .
C9 C14 1.399(12) .
C9 H9 0.9500 .
C10 C11 1.397(13) .
C10 H10 0.9500 .
C11 C12 1.390(13) .
C11 H11 0.9500 .
C12 C13 1.409(13) .
C12 H12 0.9500 .
C13 C14 1.298(12) .
C13 H13 0.9500 .
C19 C20 1.394(13) .
C19 C24 1.395(11) .
C20 C21 1.372(13) .
C20 H20 0.9500 .
C21 C22 1.381(13) .
C21 H21 0.9500 .
C22 C23 1.366(13) .
C22 H22 0.9500 .
C23 C24 1.394(11) .
C23 H23 0.9500 .
C24 C30 1.475(12) .
C25 C30 1.389(12) .
C25 C26 1.410(12) .
C26 C27 1.387(12) .
C26 H26 0.9500 .
C27 C28 1.373(12) .
C27 H27 0.9500 .
C28 C29 1.379(13) .
C28 H28 0.9500 .
C29 C30 1.406(11) .
C29 H29 0.9500 .
O31 C32 1.2100(10) .
N31 C32 1.3683(9) .
N31 C34 1.4387(9) .
N31 C35 1.4389(9) .
C34 H34A 0.9800 .
C34 H34B 0.9800 .
C34 H34C 0.9800 .
C32 C36 1.5100(11) .
C35 H35A 0.9800 .
C35 H35B 0.9800 .
C35 H35C 0.9800 .
C36 H36A 0.9800 .
C36 H36B 0.9800 .
C36 H36C 0.9800 .

loop_
_geom_torsion_atom_site_label_1
_geom_torsion_atom_site_label_2
_geom_torsion_atom_site_label_3
_geom_torsion_atom_site_label_4
_geom_torsion
C8 C2 C3 C5 2.1(15)
Au1 C2 C3 C5 175.8(8)
C2 C3 C5 C6 -1.9(17)
C3 C5 C6 C7 1.4(17)
C5 C6 C7 C8 -1.3(16)
C6 C7 C8 C2 1.5(14)
C3 C2 C8 C7 -1.9(13)
Au1 C2 C8 C7 -176.2(7)
C14 C9 C10 C11 1.6(13)
C9 C10 C11 C12 0.0(13)
C10 C11 C12 C13 -1.7(13)
C11 C12 C13 C14 2.0(14)
C12 C13 C14 C9 -0.5(13)
C12 C13 C14 Au4 176.0(7)
C10 C9 C14 C13 -1.4(12)
C10 C9 C14 Au4 -178.0(6)
C24 C19 C20 C21 1.0(14)
N15 C19 C20 C21 -176.5(9)
C19 C20 C21 C22 0.3(15)
C20 C21 C22 C23 -1.3(16)
C21 C22 C23 C24 1.1(16)
C22 C23 C24 C19 0.1(14)
C22 C23 C24 C30 179.4(9)
C20 C19 C24 C23 -1.1(13)
N15 C19 C24 C23 176.2(8)
C20 C19 C24 C30 179.6(8)
N15 C19 C24 C30 -3.0(13)
C30 C25 C26 C27 -1.7(12)
N18 C25 C26 C27 -175.8(7)
C25 C26 C27 C28 2.8(12)
C26 C27 C28 C29 -3.5(13)
C27 C28 C29 C30 3.0(13)
N18 C25 C30 C29 175.1(7)
C26 C25 C30 C29 1.1(12)
N18 C25 C30 C24 -3.9(12)
C26 C25 C30 C24 -177.9(8)
C28 C29 C30 C25 -1.7(12)
C28 C29 C30 C24 177.3(7)
C23 C24 C30 C25 127.1(9)
C19 C24 C30 C25 -53.7(12)
C23 C24 C30 C29 -51.9(11)
C19 C24 C30 C29 127.4(9)
C34 N31 C32 O31 0.1(7)
C35 N31 C32 O31 -180.0(4)
C34 N31 C32 C36 179.9(3)
C35 N31 C32 C36 -0.1(6)
